data_1508238
loop_
_publ_author_name
'Voica, Ana-Florina'
'Mendoza, Abraham'
'Gutekunst, Will R.'
'Fraga, Jorge Otero'
'Baran, Phil S.'

_publ_section_title
;
 Guided desaturation of unactivated aliphatics.
;
_journal_issue 8
_journal_name_full 'Nature chemistry'
_journal_page_first 629
_journal_page_last 635
_journal_paper_doi 10.1038/nchem.1385
_journal_volume 4
_journal_year 2012
_chemical_absolute_configuration ad
_chemical_formula_moiety 'C27 H35 N O2 S'
_chemical_formula_sum 'C27 H35 N O2 S'
_chemical_formula_weight 437.62
_chemical_name_systematic
; 
 ? 
;
_space_group_IT_number 19
_symmetry_cell_setting orthorhombic
_symmetry_space_group_name_Hall 'P 2ac 2ab'
_symmetry_space_group_name_H-M 'P 21 21 21'
_atom_sites_solution_hydrogens geom
_atom_sites_solution_primary direct
_atom_sites_solution_secondary difmap
_audit_creation_method SHELXL-97
_cell_angle_alpha 90.00
_cell_angle_beta 90.00
_cell_angle_gamma 90.00
_cell_formula_units_Z 4
_cell_length_a 7.4983(3)
_cell_length_b 9.7183(3)
_cell_length_c 32.9845(12)
_cell_measurement_reflns_used 8707
_cell_measurement_temperature 100(2)
_cell_measurement_theta_max 65.00
_cell_measurement_theta_min 2.68
_cell_volume 2403.60(15)
_computing_cell_refinement 'Bruker SAINT'
_computing_data_collection 'Bruker APEX2'
_computing_data_reduction 'Bruker SAINT'
_computing_molecular_graphics 'Bruker SHELXTL'
_computing_publication_material 'Bruker SHELXTL'
_computing_structure_refinement 'SHELXL-97 (Sheldrick, 2008)'
_computing_structure_solution 'SHELXS-97 (Sheldrick, 2008)'
_diffrn_ambient_temperature 100(2)
_diffrn_measured_fraction_theta_full 0.992
_diffrn_measured_fraction_theta_max 0.992
_diffrn_measurement_device_type 'Bruker APEX-II CCD'
_diffrn_measurement_method '\f and \w scans'
_diffrn_radiation_monochromator graphite
_diffrn_radiation_source 'fine-focus sealed tube'
_diffrn_radiation_type CuK\a
_diffrn_radiation_wavelength 1.54178
_diffrn_reflns_av_R_equivalents 0.0462
_diffrn_reflns_av_sigmaI/netI 0.0573
_diffrn_reflns_limit_h_max 8
_diffrn_reflns_limit_h_min -5
_diffrn_reflns_limit_k_max 11
_diffrn_reflns_limit_k_min -11
_diffrn_reflns_limit_l_max 38
_diffrn_reflns_limit_l_min -35
_diffrn_reflns_number 9182
_diffrn_reflns_theta_full 65.00
_diffrn_reflns_theta_max 65.00
_diffrn_reflns_theta_min 2.68
_exptl_absorpt_coefficient_mu 1.365
_exptl_absorpt_correction_T_max 0.9105
_exptl_absorpt_correction_T_min 0.6615
_exptl_absorpt_correction_type multi-scan
_exptl_absorpt_process_details SADABS
_exptl_crystal_colour colourless
_exptl_crystal_density_diffrn 1.209
_exptl_crystal_density_meas ?
_exptl_crystal_density_method 'not measured'
_exptl_crystal_description blade
_exptl_crystal_F_000 944
_exptl_crystal_size_max 0.33
_exptl_crystal_size_mid 0.10
_exptl_crystal_size_min 0.07
_refine_diff_density_max 0.379
_refine_diff_density_min -0.275
_refine_diff_density_rms 0.052
_refine_ls_abs_structure_details 'Flack H D (1983), Acta Cryst. A39, 876-881'
_refine_ls_abs_structure_Flack 0.053(15)
_refine_ls_extinction_coef 'not measured'
_refine_ls_extinction_method none
_refine_ls_goodness_of_fit_ref 1.028
_refine_ls_hydrogen_treatment mixed
_refine_ls_matrix_type full
_refine_ls_number_parameters 289
_refine_ls_number_reflns 3702
_refine_ls_number_restraints 1
_refine_ls_restrained_S_all 1.028
_refine_ls_R_factor_all 0.0356
_refine_ls_R_factor_gt 0.0353
_refine_ls_shift/su_max 0.001
_refine_ls_shift/su_mean 0.000
_refine_ls_structure_factor_coef Fsqd
_refine_ls_weighting_details 'calc w=1/[\s^2^(Fo^2^)+(0.0495P)^2^+0.4669P] where P=(Fo^2^+2Fc^2^)/3'
_refine_ls_weighting_scheme calc
_refine_ls_wR_factor_gt 0.0897
_refine_ls_wR_factor_ref 0.0901
_reflns_number_gt 3648
_reflns_number_total 3702
_reflns_threshold_expression >2sigma(I)
_cod_data_source_file nchem.1385-s8.cif
_cod_data_source_block baran206
_cod_depositor_comments
;
The following automatic conversions were performed:

'_chemical_absolute_configuration' value 'AD' changed to 'ad'
according to /home/saulius/struct/CIF-dictionaries/cif_core.dic
dictionary named 'cif_core.dic' version 2.4.2 from
2011-04-26.

'_symmetry_cell_setting' value 'Orthorhombic' changed to
'orthorhombic' according to
/home/saulius/struct/CIF-dictionaries/cif_core.dic dictionary named
'cif_core.dic' version 2.4.2 from 2011-04-26.

Automatic conversion script
Id: cif_fix_values 1891 2012-01-12 08:04:46Z andrius 

The following automatic conversions were performed:

'_exptl_crystal_density_meas' value 'not measured' was changed to '?'
- the value is perceived as not measured.

Automatic conversion script
Id: cif_fix_values 3008 2015-01-20 13:52:24Z robertas 
;
_cod_original_cell_volume 2403.61(15)
_cod_original_sg_symbol_H-M P2(1)2(1)2(1)
_cod_database_code 1508238

loop_
_symmetry_equiv_pos_as_xyz
'x, y, z'
'x+1/2, -y+1/2, -z'
'-x, y+1/2, -z+1/2'
'-x+1/2, -y, z+1/2'

loop_
_atom_site_label
_atom_site_type_symbol
_atom_site_fract_x
_atom_site_fract_y
_atom_site_fract_z
_atom_site_U_iso_or_equiv
_atom_site_adp_type
_atom_site_occupancy
_atom_site_symmetry_multiplicity
_atom_site_calc_flag
_atom_site_refinement_flags
S1 S 0.01405(5) 0.51170(4) 0.765511(12) 0.01880(13) Uani 1 1 d .
O1 O 0.10527(17) 0.38186(13) 0.76207(4) 0.0240(3) Uani 1 1 d .
O2 O -0.17546(17) 0.51426(13) 0.76102(4) 0.0254(3) Uani 1 1 d .
N1 N 0.0936(2) 0.61377(15) 0.73118(4) 0.0209(3) Uani 1 1 d D
C1 C 0.1956(3) 0.7430(2) 0.93112(6) 0.0317(5) Uani 1 1 d .
H1A H 0.1345 0.6887 0.9519 0.048 Uiso 1 1 calc R
H1B H 0.1556 0.8389 0.9326 0.048 Uiso 1 1 calc R
H1C H 0.3247 0.7389 0.9356 0.048 Uiso 1 1 calc R
C2 C 0.1525(2) 0.6856(2) 0.88986(5) 0.0251(4) Uani 1 1 d .
C3 C 0.1833(2) 0.5472(2) 0.88078(5) 0.0251(4) Uani 1 1 d .
H3 H 0.2318 0.4885 0.9010 0.030 Uiso 1 1 calc R
C4 C 0.1445(2) 0.49395(19) 0.84296(5) 0.0225(4) Uani 1 1 d .
H4 H 0.1670 0.3998 0.8371 0.027 Uiso 1 1 calc R
C5 C 0.0723(2) 0.58002(18) 0.81354(5) 0.0200(4) Uani 1 1 d .
C6 C 0.2857(2) 0.64570(18) 0.73193(5) 0.0224(4) Uani 1 1 d .
H6A H 0.3488 0.5727 0.7472 0.027 Uiso 1 1 calc R
H6B H 0.3039 0.7336 0.7465 0.027 Uiso 1 1 calc R
C7 C 0.3685(2) 0.65754(18) 0.68904(6) 0.0221(4) Uani 1 1 d .
C8 C 0.3577(2) 0.51537(17) 0.66743(5) 0.0195(4) Uani 1 1 d .
H8 H 0.2382 0.4767 0.6746 0.023 Uiso 1 1 calc R
C9 C 0.3613(2) 0.52354(18) 0.62020(5) 0.0217(4) Uani 1 1 d .
C10 C 0.3470(2) 0.37697(19) 0.60273(5) 0.0211(4) Uani 1 1 d .
C11 C 0.2995(3) 0.35966(19) 0.56192(6) 0.0236(4) Uani 1 1 d .
H11 H 0.2744 0.4387 0.5460 0.028 Uiso 1 1 calc R
C12 C 0.2882(3) 0.2314(2) 0.54428(5) 0.0247(4) Uani 1 1 d .
H12 H 0.2555 0.2238 0.5165 0.030 Uiso 1 1 calc R
C13 C 0.3241(2) 0.11230(19) 0.56664(6) 0.0239(4) Uani 1 1 d .
C14 C 0.3186(3) -0.0296(2) 0.54707(6) 0.0281(4) Uani 1 1 d .
H14 H 0.3401 -0.0992 0.5688 0.034 Uiso 1 1 calc R
C15 C 0.1374(3) -0.0600(2) 0.52827(7) 0.0382(5) Uani 1 1 d .
H15A H 0.0442 -0.0496 0.5489 0.057 Uiso 1 1 calc R
H15B H 0.1362 -0.1545 0.5178 0.057 Uiso 1 1 calc R
H15C H 0.1152 0.0044 0.5060 0.057 Uiso 1 1 calc R
C16 C 0.0419(2) 0.71798(18) 0.82159(6) 0.0229(4) Uani 1 1 d .
H16 H -0.0061 0.7765 0.8013 0.027 Uiso 1 1 calc R
C17 C 0.0822(2) 0.76921(19) 0.85951(6) 0.0244(4) Uani 1 1 d .
H17 H 0.0614 0.8638 0.8651 0.029 Uiso 1 1 calc R
C18 C 0.5592(3) 0.7092(2) 0.69657(6) 0.0273(4) Uani 1 1 d .
H18A H 0.5550 0.8020 0.7081 0.041 Uiso 1 1 calc R
H18B H 0.6247 0.7113 0.6709 0.041 Uiso 1 1 calc R
H18C H 0.6197 0.6472 0.7155 0.041 Uiso 1 1 calc R
C19 C 0.1997(3) 0.6106(2) 0.60694(5) 0.0238(4) Uani 1 1 d .
H19A H 0.2105 0.6321 0.5777 0.029 Uiso 1 1 calc R
H19B H 0.0893 0.5563 0.6108 0.029 Uiso 1 1 calc R
C20 C 0.1854(3) 0.74272(19) 0.63047(6) 0.0249(4) Uani 1 1 d .
H20 H 0.1160 0.8151 0.6192 0.030 Uiso 1 1 calc R
C21 C 0.2636(3) 0.76425(19) 0.66582(5) 0.0237(4) Uani 1 1 d .
H21 H 0.2530 0.8533 0.6775 0.028 Uiso 1 1 calc R
C22 C 0.5317(3) 0.58972(19) 0.60269(6) 0.0265(4) Uani 1 1 d .
H22A H 0.5326 0.6883 0.6090 0.040 Uiso 1 1 calc R
H22B H 0.5340 0.5771 0.5732 0.040 Uiso 1 1 calc R
H22C H 0.6368 0.5459 0.6147 0.040 Uiso 1 1 calc R
C23 C 0.4671(3) -0.0449(2) 0.51551(6) 0.0381(5) Uani 1 1 d .
H23A H 0.4514 0.0243 0.4942 0.057 Uiso 1 1 calc R
H23B H 0.4619 -0.1371 0.5035 0.057 Uiso 1 1 calc R
H23C H 0.5832 -0.0316 0.5286 0.057 Uiso 1 1 calc R
C24 C 0.3705(2) 0.12894(19) 0.60718(5) 0.0216(4) Uani 1 1 d .
H24 H 0.3937 0.0493 0.6230 0.026 Uiso 1 1 calc R
C25 C 0.3844(2) 0.25834(19) 0.62550(5) 0.0201(4) Uani 1 1 d .
C26 C 0.4399(2) 0.26565(18) 0.66977(5) 0.0216(4) Uani 1 1 d .
H26A H 0.5412 0.2022 0.6743 0.026 Uiso 1 1 calc R
H26B H 0.3394 0.2343 0.6869 0.026 Uiso 1 1 calc R
C27 C 0.4943(2) 0.41053(18) 0.68279(5) 0.0221(4) Uani 1 1 d .
H27A H 0.6135 0.4326 0.6716 0.027 Uiso 1 1 calc R
H27B H 0.5015 0.4151 0.7127 0.027 Uiso 1 1 calc R
H1 H 0.020(3) 0.681(2) 0.7265(8) 0.046(7) Uiso 1 1 d D

loop_
_atom_site_aniso_label
_atom_site_aniso_U_11
_atom_site_aniso_U_22
_atom_site_aniso_U_33
_atom_site_aniso_U_23
_atom_site_aniso_U_13
_atom_site_aniso_U_12
S1 0.0231(2) 0.0173(2) 0.0160(2) -0.00005(15) -0.00124(15) -0.00126(17)
O1 0.0317(7) 0.0185(6) 0.0217(6) -0.0008(5) -0.0023(6) -0.0019(5)
O2 0.0267(6) 0.0272(6) 0.0221(6) 0.0029(5) -0.0023(5) -0.0032(6)
N1 0.0260(8) 0.0199(7) 0.0167(7) 0.0010(6) -0.0007(6) 0.0019(6)
C1 0.0289(10) 0.0440(12) 0.0221(9) -0.0082(9) 0.0001(8) -0.0022(10)
C2 0.0190(8) 0.0362(10) 0.0200(9) -0.0048(8) 0.0019(7) -0.0028(8)
C3 0.0242(8) 0.0316(10) 0.0196(8) 0.0045(8) -0.0010(7) -0.0007(8)
C4 0.0229(8) 0.0237(8) 0.0208(8) 0.0017(7) 0.0007(7) -0.0014(8)
C5 0.0201(8) 0.0231(8) 0.0168(7) -0.0006(7) 0.0019(7) -0.0021(7)
C6 0.0255(9) 0.0207(9) 0.0210(9) -0.0029(7) -0.0011(8) -0.0010(7)
C7 0.0241(9) 0.0219(8) 0.0204(8) -0.0003(7) 0.0016(7) -0.0008(8)
C8 0.0206(8) 0.0197(8) 0.0182(8) 0.0008(7) 0.0012(7) -0.0003(8)
C9 0.0247(8) 0.0212(8) 0.0192(8) -0.0001(7) 0.0002(7) -0.0001(8)
C10 0.0207(8) 0.0220(8) 0.0206(9) 0.0013(7) 0.0030(7) 0.0006(8)
C11 0.0259(9) 0.0245(9) 0.0205(9) 0.0043(7) 0.0021(7) 0.0015(8)
C12 0.0284(9) 0.0288(10) 0.0167(8) -0.0015(7) 0.0010(7) -0.0006(8)
C13 0.0241(9) 0.0249(9) 0.0228(9) -0.0007(8) 0.0038(7) -0.0007(8)
C14 0.0387(10) 0.0234(9) 0.0222(9) 0.0004(8) 0.0018(8) -0.0005(8)
C15 0.0474(12) 0.0325(10) 0.0347(11) -0.0079(9) -0.0028(10) -0.0057(10)
C16 0.0226(8) 0.0231(8) 0.0229(9) 0.0015(7) 0.0009(7) 0.0006(8)
C17 0.0229(8) 0.0254(8) 0.0251(9) -0.0046(8) 0.0042(8) -0.0018(8)
C18 0.0287(10) 0.0262(9) 0.0271(10) -0.0033(7) 0.0015(8) -0.0057(8)
C19 0.0301(9) 0.0220(9) 0.0194(8) 0.0030(7) -0.0006(7) 0.0016(8)
C20 0.0302(9) 0.0210(8) 0.0235(9) 0.0048(7) 0.0050(8) 0.0032(8)
C21 0.0292(9) 0.0186(8) 0.0233(9) 0.0014(7) 0.0081(8) 0.0012(8)
C22 0.0333(10) 0.0239(8) 0.0222(9) 0.0002(7) 0.0050(8) -0.0026(9)
C23 0.0530(13) 0.0303(10) 0.0309(10) -0.0047(8) 0.0083(10) 0.0070(10)
C24 0.0226(8) 0.0215(8) 0.0208(9) 0.0030(7) 0.0021(7) 0.0003(8)
C25 0.0198(8) 0.0230(8) 0.0174(8) 0.0007(7) 0.0027(7) 0.0000(7)
C26 0.0233(8) 0.0218(8) 0.0196(8) 0.0017(7) -0.0004(7) 0.0034(8)
C27 0.0247(8) 0.0234(8) 0.0182(8) -0.0001(7) -0.0011(7) 0.0004(8)

loop_
_atom_type_symbol
_atom_type_description
_atom_type_scat_dispersion_real
_atom_type_scat_dispersion_imag
_atom_type_scat_source
C C 0.0181 0.0091 'International Tables Vol C Tables 4.2.6.8 and 6.1.1.4'
H H 0.0000 0.0000 'International Tables Vol C Tables 4.2.6.8 and 6.1.1.4'
N N 0.0311 0.0180 'International Tables Vol C Tables 4.2.6.8 and 6.1.1.4'
O O 0.0492 0.0322 'International Tables Vol C Tables 4.2.6.8 and 6.1.1.4'
S S 0.3331 0.5567 'International Tables Vol C Tables 4.2.6.8 and 6.1.1.4'

loop_
_geom_angle_atom_site_label_1
_geom_angle_atom_site_label_2
_geom_angle_atom_site_label_3
_geom_angle
O2 S1 O1 118.65(8)
O2 S1 N1 106.45(8)
O1 S1 N1 107.86(8)
O2 S1 C5 109.33(8)
O1 S1 C5 106.36(8)
N1 S1 C5 107.76(8)
C6 N1 S1 118.51(12)
C6 N1 H1 117.7(19)
S1 N1 H1 110.5(18)
C2 C1 H1A 109.5
C2 C1 H1B 109.5
H1A C1 H1B 109.5
C2 C1 H1C 109.5
H1A C1 H1C 109.5
H1B C1 H1C 109.5
C17 C2 C3 118.04(17)
C17 C2 C1 120.92(18)
C3 C2 C1 121.03(18)
C4 C3 C2 121.30(17)
C4 C3 H3 119.3
C2 C3 H3 119.3
C3 C4 C5 119.12(17)
C3 C4 H4 120.4
C5 C4 H4 120.4
C16 C5 C4 120.83(17)
C16 C5 S1 119.54(14)
C4 C5 S1 119.62(14)
N1 C6 C7 113.08(15)
N1 C6 H6A 109.0
C7 C6 H6A 109.0
N1 C6 H6B 109.0
C7 C6 H6B 109.0
H6A C6 H6B 107.8
C21 C7 C18 110.05(15)
C21 C7 C6 107.77(15)
C18 C7 C6 104.46(14)
C21 C7 C8 110.50(15)
C18 C7 C8 114.37(15)
C6 C7 C8 109.34(14)
C27 C8 C7 113.85(14)
C27 C8 C9 110.64(14)
C7 C8 C9 114.27(14)
C27 C8 H8 105.7
C7 C8 H8 105.7
C9 C8 H8 105.7
C10 C9 C19 110.28(15)
C10 C9 C22 107.67(14)
C19 C9 C22 108.42(15)
C10 C9 C8 108.98(14)
C19 C9 C8 107.30(14)
C22 C9 C8 114.19(15)
C11 C10 C25 117.75(17)
C11 C10 C9 119.19(16)
C25 C10 C9 123.04(15)
C12 C11 C10 121.97(17)
C12 C11 H11 119.0
C10 C11 H11 119.0
C11 C12 C13 120.93(17)
C11 C12 H12 119.5
C13 C12 H12 119.5
C24 C13 C12 117.30(17)
C24 C13 C14 121.29(17)
C12 C13 C14 121.37(16)
C15 C14 C13 111.89(17)
C15 C14 C23 110.68(17)
C13 C14 C23 110.89(16)
C15 C14 H14 107.7
C13 C14 H14 107.7
C23 C14 H14 107.7
C14 C15 H15A 109.5
C14 C15 H15B 109.5
H15A C15 H15B 109.5
C14 C15 H15C 109.5
H15A C15 H15C 109.5
H15B C15 H15C 109.5
C17 C16 C5 119.12(17)
C17 C16 H16 120.4
C5 C16 H16 120.4
C16 C17 C2 121.58(17)
C16 C17 H17 119.2
C2 C17 H17 119.2
C7 C18 H18A 109.5
C7 C18 H18B 109.5
H18A C18 H18B 109.5
C7 C18 H18C 109.5
H18A C18 H18C 109.5
H18B C18 H18C 109.5
C20 C19 C9 112.23(16)
C20 C19 H19A 109.2
C9 C19 H19A 109.2
C20 C19 H19B 109.2
C9 C19 H19B 109.2
H19A C19 H19B 107.9
C21 C20 C19 123.97(17)
C21 C20 H20 118.0
C19 C20 H20 118.0
C20 C21 C7 124.72(17)
C20 C21 H21 117.6
C7 C21 H21 117.6
C9 C22 H22A 109.5
C9 C22 H22B 109.5
H22A C22 H22B 109.5
C9 C22 H22C 109.5
H22A C22 H22C 109.5
H22B C22 H22C 109.5
C14 C23 H23A 109.5
C14 C23 H23B 109.5
H23A C23 H23B 109.5
C14 C23 H23C 109.5
H23A C23 H23C 109.5
H23B C23 H23C 109.5
C13 C24 C25 122.57(17)
C13 C24 H24 118.7
C25 C24 H24 118.7
C24 C25 C10 119.47(16)
C24 C25 C26 118.51(16)
C10 C25 C26 122.02(16)
C25 C26 C27 112.72(14)
C25 C26 H26A 109.0
C27 C26 H26A 109.0
C25 C26 H26B 109.0
C27 C26 H26B 109.0
H26A C26 H26B 107.8
C26 C27 C8 109.97(14)
C26 C27 H27A 109.7
C8 C27 H27A 109.7
C26 C27 H27B 109.7
C8 C27 H27B 109.7
H27A C27 H27B 108.2

loop_
_geom_bond_atom_site_label_1
_geom_bond_atom_site_label_2
_geom_bond_distance
S1 O2 1.4289(14)
S1 O1 1.4399(13)
S1 N1 1.6194(15)
S1 C5 1.7724(18)
N1 C6 1.473(2)
N1 H1 0.871(17)
C1 C2 1.506(3)
C1 H1A 0.9800
C1 H1B 0.9800
C1 H1C 0.9800
C2 C17 1.393(3)
C2 C3 1.397(3)
C3 C4 1.381(3)
C3 H3 0.9500
C4 C5 1.391(3)
C4 H4 0.9500
C5 C16 1.386(3)
C6 C7 1.550(2)
C6 H6A 0.9900
C6 H6B 0.9900
C7 C21 1.510(3)
C7 C18 1.536(3)
C7 C8 1.557(2)
C8 C27 1.531(2)
C8 C9 1.560(2)
C8 H8 1.0000
C9 C10 1.540(2)
C9 C19 1.541(3)
C9 C22 1.542(3)
C10 C11 1.403(3)
C10 C25 1.404(3)
C11 C12 1.378(3)
C11 H11 0.9500
C12 C13 1.399(3)
C12 H12 0.9500
C13 C24 1.391(3)
C13 C14 1.523(3)
C14 C15 1.522(3)
C14 C23 1.532(3)
C14 H14 1.0000
C15 H15A 0.9800
C15 H15B 0.9800
C15 H15C 0.9800
C16 C17 1.380(3)
C16 H16 0.9500
C17 H17 0.9500
C18 H18A 0.9800
C18 H18B 0.9800
C18 H18C 0.9800
C19 C20 1.504(3)
C19 H19A 0.9900
C19 H19B 0.9900
C20 C21 1.322(3)
C20 H20 0.9500
C21 H21 0.9500
C22 H22A 0.9800
C22 H22B 0.9800
C22 H22C 0.9800
C23 H23A 0.9800
C23 H23B 0.9800
C23 H23C 0.9800
C24 C25 1.399(3)
C24 H24 0.9500
C25 C26 1.520(2)
C26 C27 1.528(2)
C26 H26A 0.9900
C26 H26B 0.9900
C27 H27A 0.9900
C27 H27B 0.9900

loop_
_geom_hbond_atom_site_label_D
_geom_hbond_atom_site_label_H
_geom_hbond_atom_site_label_A
_geom_hbond_distance_DH
_geom_hbond_distance_HA
_geom_hbond_distance_DA
_geom_hbond_angle_DHA
_geom_hbond_site_symmetry_A
N1 H1 O1 0.871(17) 2.196(19) 3.010(2) 155(2) 3_556

loop_
_cod_related_entry_id
_cod_related_entry_database
_cod_related_entry_code
1 ChemSpider 30651968
